data_7228810
loop_
_publ_author_name
'Chen, Jing'
'Voutier, No\'emie'
'Rajabi, Jamshid'
'Crochet, Aurelien'
'Bassani, Dario'
'Fromm, Katharina'

_publ_section_title
;
 Influence of Anions and Solvent Molecules on the Packing and Emission
 Spectra of Coordination Polymers Based on Silver ions and an Anthracene
 Derivative
;
_journal_name_full CrystEngComm
_journal_paper_doi 10.1039/C7CE00846E
_journal_year 2017
_chemical_formula_moiety 'C28 H20 Ag N2 O4, C F3 O3 S'
_chemical_formula_sum 'C29 H20 Ag F3 N2 O7 S'
_chemical_formula_weight 705.40
_space_group_crystal_system triclinic
_space_group_IT_number 2
_space_group_name_Hall '-P 1'
_space_group_name_H-M_alt 'P -1'
_symmetry_space_group_name_Hall '-P 1'
_symmetry_space_group_name_H-M 'P -1'
_atom_sites_solution_hydrogens geom
_audit_creation_method SHELXL-2014/7
_audit_update_record
;
2017-07-11 deposited with the CCDC.
2017-07-31 downloaded from the CCDC.
;
_cell_angle_alpha 98.584(16)
_cell_angle_beta 99.288(16)
_cell_angle_gamma 98.638(17)
_cell_formula_units_Z 2
_cell_length_a 8.2703(17)
_cell_length_b 12.916(3)
_cell_length_c 13.267(3)
_cell_measurement_reflns_used 11364
_cell_measurement_temperature 298(2)
_cell_measurement_theta_max 25.51
_cell_measurement_theta_min 1.58
_cell_volume 1360.7(5)
_computing_cell_refinement 'X-Area (Stoe & Cie, 2009)'
_computing_data_collection 'X-Area (Stoe & Cie, 2009)'
_computing_data_reduction 'X-RED32(Stoe & Cie, 2009)'
_computing_structure_refinement 'SHELXL-2014/7 (Sheldrick, 2014)'
_computing_structure_solution 'SHELXL-2014/7 (Sheldrick, 2014)'
_diffrn_ambient_temperature 298(2)
_diffrn_detector_area_resol_mean 6.67
_diffrn_measured_fraction_theta_full 0.993
_diffrn_measured_fraction_theta_max 0.982
_diffrn_measurement_device_type 'STOE IPDS 2'
_diffrn_measurement_method 'rotation method'
_diffrn_radiation_monochromator graphite
_diffrn_radiation_probe x-ray
_diffrn_radiation_type MoK\a
_diffrn_radiation_wavelength 0.71073
_diffrn_reflns_av_R_equivalents 0.1894
_diffrn_reflns_av_unetI/netI 0.1273
_diffrn_reflns_Laue_measured_fraction_full 0.993
_diffrn_reflns_Laue_measured_fraction_max 0.982
_diffrn_reflns_limit_h_max 9
_diffrn_reflns_limit_h_min -9
_diffrn_reflns_limit_k_max 15
_diffrn_reflns_limit_k_min -15
_diffrn_reflns_limit_l_max 15
_diffrn_reflns_limit_l_min -15
_diffrn_reflns_number 17323
_diffrn_reflns_point_group_measured_fraction_full 0.993
_diffrn_reflns_point_group_measured_fraction_max 0.982
_diffrn_reflns_theta_full 25.242
_diffrn_reflns_theta_max 25.372
_diffrn_reflns_theta_min 1.581
_diffrn_source 'fine-focus sealed tube'
_exptl_absorpt_coefficient_mu 0.891
_exptl_absorpt_correction_T_max 0.6410
_exptl_absorpt_correction_T_min 0.3436
_exptl_absorpt_correction_type integration
_exptl_absorpt_process_details
;
Stoe & Cie (2002). X-SHAPE. Stoe & Cie, Darmstadt, Germany
;
_exptl_crystal_colour Yellow
_exptl_crystal_density_diffrn 1.722
_exptl_crystal_description needle
_exptl_crystal_F_000 708
_exptl_crystal_recrystallization_method 'DCM, MeOH'
_exptl_crystal_size_max 0.230
_exptl_crystal_size_mid 0.107
_exptl_crystal_size_min 0.020
_refine_diff_density_max 0.671
_refine_diff_density_min -0.715
_refine_diff_density_rms 0.085
_refine_ls_extinction_method none
_refine_ls_goodness_of_fit_ref 1.094
_refine_ls_hydrogen_treatment constr
_refine_ls_matrix_type full
_refine_ls_number_parameters 388
_refine_ls_number_reflns 4893
_refine_ls_number_restraints 0
_refine_ls_restrained_S_all 1.094
_refine_ls_R_factor_all 0.1699
_refine_ls_R_factor_gt 0.0922
_refine_ls_shift/su_max 0.000
_refine_ls_shift/su_mean 0.000
_refine_ls_structure_factor_coef Fsqd
_refine_ls_weighting_details 'w=1/[\s^2^(Fo^2^)+(0.0553P)^2^+2.4033P] where P=(Fo^2^+2Fc^2^)/3'
_refine_ls_weighting_scheme calc
_refine_ls_wR_factor_gt 0.1870
_refine_ls_wR_factor_ref 0.2257
_reflns_Friedel_coverage 0.000
_reflns_number_gt 2560
_reflns_number_total 4893
_reflns_threshold_expression 'I > 2\s(I)'
_cod_data_source_file c7ce00846e2.cif
_cod_data_source_block AgTriflatediNicoAnthra
_cod_database_code 7228810
_shelx_shelxl_version_number 2014/7
_shelx_estimated_absorpt_t_min 0.821
_shelx_estimated_absorpt_t_max 0.982

loop_
_space_group_symop_operation_xyz
'x, y, z'
'-x, -y, -z'

loop_
_atom_site_label
_atom_site_type_symbol
_atom_site_fract_x
_atom_site_fract_y
_atom_site_fract_z
_atom_site_U_iso_or_equiv
_atom_site_adp_type
_atom_site_occupancy
_atom_site_site_symmetry_order
_atom_site_calc_flag
_atom_site_refinement_flags_posn
_atom_site_refinement_flags_adp
C1 C 0.4614(12) 0.4268(8) 0.2338(8) 0.070(3) Uani 1 1 d . .
H1 H 0.4305 0.3632 0.2564 0.085 Uiso 1 1 calc R U
C2 C 0.6242(13) 0.5917(10) 0.2593(10) 0.087(3) Uani 1 1 d . .
H2 H 0.7091 0.6432 0.3009 0.104 Uiso 1 1 calc R U
C3 C 0.5485(14) 0.6132(9) 0.1654(10) 0.084(3) Uani 1 1 d . .
H3 H 0.5816 0.6774 0.1444 0.101 Uiso 1 1 calc R U
C4 C 0.4224(14) 0.5364(9) 0.1041(9) 0.079(3) Uani 1 1 d . .
H4 H 0.3673 0.5482 0.0412 0.095 Uiso 1 1 calc R U
C5 C 0.3799(12) 0.4422(9) 0.1379(8) 0.072(3) Uani 1 1 d . .
C6 C 0.2446(13) 0.3570(9) 0.0715(9) 0.076(3) Uani 1 1 d . .
C7 C 0.1171(12) 0.1724(8) 0.0441(8) 0.075(3) Uani 1 1 d . .
H7A H 0.0383 0.1980 -0.0044 0.090 Uiso 1 1 calc R U
H7B H 0.0586 0.1468 0.0958 0.090 Uiso 1 1 calc R U
C8 C 0.1804(11) 0.0799(8) -0.0143(9) 0.069(3) Uani 1 1 d . .
C9 C 0.2548(11) 0.0119(8) 0.0448(8) 0.072(3) Uani 1 1 d . .
C10 C 0.2780(13) 0.0275(9) 0.1547(9) 0.079(3) Uani 1 1 d . .
H10 H 0.2428 0.0854 0.1897 0.095 Uiso 1 1 calc R U
C11 C 0.3488(14) -0.0381(9) 0.2096(9) 0.084(3) Uani 1 1 d . .
H11 H 0.3619 -0.0260 0.2815 0.101 Uiso 1 1 calc R U
C12 C 0.4038(14) -0.1267(10) 0.1567(10) 0.092(3) Uani 1 1 d . .
H12 H 0.4538 -0.1723 0.1946 0.110 Uiso 1 1 calc R U
C13 C 0.3844(12) -0.1451(9) 0.0529(9) 0.078(3) Uani 1 1 d . .
H13 H 0.4215 -0.2038 0.0209 0.093 Uiso 1 1 calc R U
C14 C 0.3087(12) -0.0783(8) -0.0112(8) 0.072(3) Uani 1 1 d . .
C15 C 0.2821(11) -0.0950(8) -0.1186(8) 0.066(2) Uani 1 1 d . .
C16 C 0.2057(12) -0.0273(9) -0.1754(9) 0.075(3) Uani 1 1 d . .
C17 C 0.1735(14) -0.0444(11) -0.2860(9) 0.092(3) Uani 1 1 d . .
H17 H 0.1976 -0.1057 -0.3224 0.110 Uiso 1 1 calc R U
C18 C 0.1096(16) 0.0250(12) -0.3390(11) 0.106(4) Uani 1 1 d . .
H18 H 0.0872 0.0107 -0.4111 0.127 Uiso 1 1 calc R U
C19 C 0.0760(14) 0.1201(12) -0.2856(11) 0.098(4) Uani 1 1 d . .
H19 H 0.0391 0.1702 -0.3230 0.118 Uiso 1 1 calc R U
C20 C 0.0963(14) 0.1391(9) -0.1827(10) 0.085(3) Uani 1 1 d . .
H20 H 0.0677 0.2006 -0.1495 0.102 Uiso 1 1 calc R U
C21 C 0.1614(12) 0.0668(8) -0.1220(9) 0.072(3) Uani 1 1 d . .
C22 C 0.3399(13) -0.1881(8) -0.1781(8) 0.080(3) Uani 1 1 d . .
H22A H 0.3974 -0.1634 -0.2306 0.096 Uiso 1 1 calc R U
H22B H 0.4184 -0.2152 -0.1307 0.096 Uiso 1 1 calc R U
C23 C 0.1694(14) -0.3582(9) -0.1832(9) 0.079(3) Uani 1 1 d . .
C24 C 0.0356(12) -0.4458(8) -0.2446(8) 0.070(3) Uani 1 1 d . .
C25 C -0.0075(14) -0.5342(10) -0.2022(9) 0.086(3) Uani 1 1 d . .
H25 H 0.0416 -0.5385 -0.1351 0.103 Uiso 1 1 calc R U
C26 C -0.1269(13) -0.6172(9) -0.2625(9) 0.083(3) Uani 1 1 d . .
H26 H -0.1581 -0.6786 -0.2364 0.099 Uiso 1 1 calc R U
C27 C -0.1970(15) -0.6080(10) -0.3589(9) 0.096(4) Uani 1 1 d . .
H27 H -0.2752 -0.6647 -0.3987 0.116 Uiso 1 1 calc R U
C28 C -0.0424(13) -0.4406(9) -0.3422(9) 0.078(3) Uani 1 1 d . .
H28 H -0.0135 -0.3796 -0.3694 0.094 Uiso 1 1 calc R U
C29 C 0.4117(18) 0.1487(11) 0.4913(11) 0.093(3) Uani 1 1 d . .
Ag1 Ag 0.69665(11) 0.48910(7) 0.44981(7) 0.0902(4) Uani 1 1 d . .
F1 F 0.4580(11) 0.1692(6) 0.5933(6) 0.129(3) Uani 1 1 d . .
F2 F 0.5441(10) 0.1409(7) 0.4491(7) 0.137(3) Uani 1 1 d . .
F3 F 0.3087(11) 0.0557(6) 0.4626(7) 0.124(3) Uani 1 1 d . .
N1 N 0.5811(10) 0.5002(7) 0.2934(7) 0.075(2) Uani 1 1 d . .
N2 N -0.1590(11) -0.5200(7) -0.4006(7) 0.082(2) Uani 1 1 d . .
O1 O 0.1403(11) 0.3756(6) 0.0056(7) 0.116(3) Uani 1 1 d . .
O2 O 0.2509(8) 0.2609(6) 0.0954(6) 0.082(2) Uani 1 1 d . .
O3 O 0.1987(8) -0.2761(6) -0.2290(6) 0.0806(19) Uani 1 1 d . .
O4 O 0.2485(11) -0.3668(7) -0.1004(6) 0.106(3) Uani 1 1 d . .
O5 O 0.2670(12) 0.2256(7) 0.3371(6) 0.112(3) Uani 1 1 d . .
O6 O 0.4489(10) 0.3479(6) 0.4821(7) 0.109(3) Uani 1 1 d . .
O7 O 0.1803(10) 0.2636(7) 0.5029(7) 0.104(2) Uani 1 1 d . .
S1 S 0.3139(4) 0.2569(2) 0.4466(3) 0.0881(9) Uani 1 1 d . .

loop_
_atom_site_aniso_label
_atom_site_aniso_U_11
_atom_site_aniso_U_22
_atom_site_aniso_U_33
_atom_site_aniso_U_23
_atom_site_aniso_U_13
_atom_site_aniso_U_12
C1 0.065(6) 0.074(7) 0.069(7) 0.005(5) 0.001(5) 0.022(5)
C2 0.064(7) 0.090(9) 0.093(9) -0.010(7) 0.000(6) 0.009(6)
C3 0.082(8) 0.074(7) 0.096(9) 0.019(7) 0.007(7) 0.017(6)
C4 0.083(7) 0.078(7) 0.075(7) 0.012(6) 0.005(6) 0.026(6)
C5 0.061(6) 0.085(7) 0.067(7) 0.001(6) 0.005(5) 0.023(5)
C6 0.074(7) 0.078(7) 0.077(8) 0.015(6) 0.005(6) 0.025(6)
C7 0.065(6) 0.083(7) 0.073(7) 0.009(6) 0.002(5) 0.016(6)
C8 0.045(5) 0.074(6) 0.083(8) 0.006(6) 0.010(5) 0.003(5)
C9 0.053(6) 0.081(7) 0.072(7) 0.001(6) -0.010(5) 0.017(5)
C10 0.068(6) 0.086(7) 0.073(8) -0.003(6) -0.003(6) 0.017(6)
C11 0.085(8) 0.099(8) 0.063(7) 0.004(6) 0.006(6) 0.020(7)
C12 0.084(8) 0.094(8) 0.089(9) 0.020(7) -0.011(7) 0.016(7)
C13 0.064(6) 0.084(7) 0.076(8) 0.006(6) -0.008(6) 0.016(5)
C14 0.053(5) 0.083(7) 0.073(7) 0.011(6) -0.002(5) 0.009(5)
C15 0.052(5) 0.067(6) 0.071(7) 0.003(5) 0.001(5) 0.003(5)
C16 0.064(6) 0.084(7) 0.074(7) 0.009(6) 0.003(5) 0.017(6)
C17 0.083(8) 0.119(10) 0.070(8) 0.016(7) 0.000(6) 0.030(7)
C18 0.097(9) 0.130(11) 0.076(9) 0.008(9) -0.006(7) 0.009(8)
C19 0.082(8) 0.115(11) 0.086(10) 0.040(9) -0.020(7) -0.003(7)
C20 0.081(7) 0.079(7) 0.093(9) 0.018(7) 0.000(7) 0.019(6)
C21 0.057(6) 0.081(7) 0.072(7) 0.009(6) 0.005(5) 0.006(5)
C22 0.068(6) 0.097(8) 0.063(7) 0.001(6) -0.003(5) 0.010(6)
C23 0.082(7) 0.084(8) 0.075(8) 0.018(7) 0.005(6) 0.039(6)
C24 0.058(6) 0.067(6) 0.081(7) 0.009(6) -0.003(5) 0.023(5)
C25 0.076(7) 0.102(9) 0.075(8) 0.009(7) -0.010(6) 0.032(7)
C26 0.078(7) 0.074(7) 0.091(9) 0.016(6) -0.004(7) 0.016(6)
C27 0.087(8) 0.103(9) 0.078(8) 0.012(7) -0.024(7) -0.002(7)
C28 0.065(6) 0.077(7) 0.084(8) 0.009(6) -0.006(6) 0.011(5)
C29 0.097(9) 0.100(10) 0.085(9) 0.008(7) 0.012(8) 0.035(8)
Ag1 0.0806(6) 0.0999(7) 0.0771(6) 0.0054(5) -0.0185(4) 0.0215(5)
F1 0.158(7) 0.137(6) 0.091(6) 0.030(5) -0.010(5) 0.045(5)
F2 0.111(6) 0.146(7) 0.168(8) 0.031(6) 0.035(6) 0.059(5)
F3 0.137(6) 0.081(5) 0.145(7) 0.015(5) 0.014(6) 0.007(5)
N1 0.065(5) 0.074(6) 0.074(6) 0.004(5) 0.001(5) 0.000(4)
N2 0.086(6) 0.075(6) 0.074(6) 0.010(5) -0.012(5) 0.008(5)
O1 0.112(6) 0.094(6) 0.120(7) 0.021(5) -0.053(5) 0.021(5)
O2 0.071(4) 0.080(5) 0.083(5) -0.001(4) -0.015(4) 0.022(4)
O3 0.071(4) 0.081(5) 0.079(5) 0.008(4) -0.007(4) 0.012(4)
O4 0.106(6) 0.106(6) 0.083(6) 0.020(5) -0.029(5) -0.001(5)
O5 0.140(8) 0.116(6) 0.070(5) 0.003(5) 0.004(5) 0.026(6)
O6 0.100(6) 0.083(5) 0.136(8) 0.016(5) 0.002(6) 0.018(5)
O7 0.092(6) 0.126(7) 0.095(6) 0.009(5) 0.021(5) 0.034(5)
S1 0.091(2) 0.086(2) 0.080(2) 0.0058(16) 0.0004(18) 0.0170(17)

loop_
_atom_type_symbol
_atom_type_description
_atom_type_scat_dispersion_real
_atom_type_scat_dispersion_imag
_atom_type_scat_source
C C 0.0033 0.0016 'International Tables Vol C Tables 4.2.6.8 and 6.1.1.4'
H H 0.0000 0.0000 'International Tables Vol C Tables 4.2.6.8 and 6.1.1.4'
Ag Ag -0.8971 1.1015 'International Tables Vol C Tables 4.2.6.8 and 6.1.1.4'
F F 0.0171 0.0103 'International Tables Vol C Tables 4.2.6.8 and 6.1.1.4'
N N 0.0061 0.0033 'International Tables Vol C Tables 4.2.6.8 and 6.1.1.4'
O O 0.0106 0.0060 'International Tables Vol C Tables 4.2.6.8 and 6.1.1.4'
S S 0.1246 0.1234 'International Tables Vol C Tables 4.2.6.8 and 6.1.1.4'

loop_
_geom_angle_atom_site_label_1
_geom_angle_atom_site_label_2
_geom_angle_atom_site_label_3
_geom_angle
_geom_angle_site_symmetry_1
_geom_angle_site_symmetry_3
N1 C1 C5 121.8(10) . .
N1 C1 H1 119.1 . .
C5 C1 H1 119.1 . .
N1 C2 C3 123.4(11) . .
N1 C2 H2 118.3 . .
C3 C2 H2 118.3 . .
C4 C3 C2 118.0(10) . .
C4 C3 H3 121.0 . .
C2 C3 H3 121.0 . .
C5 C4 C3 118.8(10) . .
C5 C4 H4 120.6 . .
C3 C4 H4 120.6 . .
C4 C5 C1 119.8(10) . .
C4 C5 C6 119.5(10) . .
C1 C5 C6 120.7(10) . .
O1 C6 O2 124.3(10) . .
O1 C6 C5 122.7(10) . .
O2 C6 C5 113.0(9) . .
O2 C7 C8 112.9(8) . .
O2 C7 H7A 109.0 . .
C8 C7 H7A 109.0 . .
O2 C7 H7B 109.0 . .
C8 C7 H7B 109.0 . .
H7A C7 H7B 107.8 . .
C21 C8 C9 123.4(10) . .
C21 C8 C7 119.1(9) . .
C9 C8 C7 117.5(10) . .
C8 C9 C10 123.0(10) . .
C8 C9 C14 117.3(10) . .
C10 C9 C14 119.6(9) . .
C11 C10 C9 122.2(10) . .
C11 C10 H10 118.9 . .
C9 C10 H10 118.9 . .
C10 C11 C12 119.3(11) . .
C10 C11 H11 120.3 . .
C12 C11 H11 120.3 . .
C13 C12 C11 120.8(11) . .
C13 C12 H12 119.6 . .
C11 C12 H12 119.6 . .
C12 C13 C14 123.0(11) . .
C12 C13 H13 118.5 . .
C14 C13 H13 118.5 . .
C15 C14 C13 125.4(10) . .
C15 C14 C9 119.5(9) . .
C13 C14 C9 115.1(10) . .
C14 C15 C16 122.0(9) . .
C14 C15 C22 120.1(9) . .
C16 C15 C22 117.9(10) . .
C15 C16 C17 122.9(10) . .
C15 C16 C21 119.8(10) . .
C17 C16 C21 117.3(10) . .
C18 C17 C16 122.0(12) . .
C18 C17 H17 119.0 . .
C16 C17 H17 119.0 . .
C17 C18 C19 120.1(13) . .
C17 C18 H18 119.9 . .
C19 C18 H18 119.9 . .
C20 C19 C18 121.1(12) . .
C20 C19 H19 119.5 . .
C18 C19 H19 119.5 . .
C19 C20 C21 121.1(11) . .
C19 C20 H20 119.4 . .
C21 C20 H20 119.4 . .
C8 C21 C20 124.1(10) . .
C8 C21 C16 117.6(9) . .
C20 C21 C16 118.2(10) . .
O3 C22 C15 112.3(8) . .
O3 C22 H22A 109.1 . .
C15 C22 H22A 109.1 . .
O3 C22 H22B 109.1 . .
C15 C22 H22B 109.1 . .
H22A C22 H22B 107.9 . .
O4 C23 O3 124.0(11) . .
O4 C23 C24 121.5(11) . .
O3 C23 C24 114.4(9) . .
C28 C24 C25 119.6(10) . .
C28 C24 C23 121.6(10) . .
C25 C24 C23 118.8(10) . .
C24 C25 C26 118.0(10) . .
C24 C25 H25 121.0 . .
C26 C25 H25 121.0 . .
C27 C26 C25 119.5(11) . .
C27 C26 H26 120.2 . .
C25 C26 H26 120.2 . .
C26 C27 N2 123.0(11) . .
C26 C27 H27 118.5 . .
N2 C27 H27 118.5 . .
N2 C28 C24 122.8(10) . .
N2 C28 H28 118.6 . .
C24 C28 H28 118.6 . .
F2 C29 F1 109.0(12) . .
F2 C29 F3 107.7(11) . .
F1 C29 F3 109.7(11) . .
F2 C29 S1 109.1(9) . .
F1 C29 S1 110.1(9) . .
F3 C29 S1 111.3(9) . .
N2 Ag1 N1 172.9(3) 1_666 .
C1 N1 C2 118.2(9) . .
C1 N1 Ag1 124.0(7) . .
C2 N1 Ag1 117.5(7) . .
C28 N2 C27 117.1(9) . .
C28 N2 Ag1 124.5(7) . 1_444
C27 N2 Ag1 118.3(7) . 1_444
C6 O2 C7 118.8(8) . .
C23 O3 C22 118.6(8) . .
O5 S1 O7 116.3(6) . .
O5 S1 O6 115.1(6) . .
O7 S1 O6 112.2(5) . .
O5 S1 C29 105.1(6) . .
O7 S1 C29 104.4(6) . .
O6 S1 C29 101.7(6) . .

loop_
_geom_bond_atom_site_label_1
_geom_bond_atom_site_label_2
_geom_bond_distance
_geom_bond_site_symmetry_2
C1 N1 1.320(12) .
C1 C5 1.397(14) .
C1 H1 0.9300 .
C2 N1 1.347(13) .
C2 C3 1.388(16) .
C2 H2 0.9300 .
C3 C4 1.381(15) .
C3 H3 0.9300 .
C4 C5 1.376(14) .
C4 H4 0.9300 .
C5 C6 1.503(14) .
C6 O1 1.204(12) .
C6 O2 1.333(11) .
C7 O2 1.462(11) .
C7 C8 1.531(13) .
C7 H7A 0.9700 .
C7 H7B 0.9700 .
C8 C21 1.394(14) .
C8 C9 1.407(13) .
C9 C10 1.419(14) .
C9 C14 1.453(14) .
C10 C11 1.337(14) .
C10 H10 0.9300 .
C11 C12 1.424(15) .
C11 H11 0.9300 .
C12 C13 1.341(15) .
C12 H12 0.9300 .
C13 C14 1.439(14) .
C13 H13 0.9300 .
C14 C15 1.385(14) .
C15 C16 1.393(14) .
C15 C22 1.519(14) .
C16 C17 1.426(15) .
C16 C21 1.440(14) .
C17 C18 1.337(16) .
C17 H17 0.9300 .
C18 C19 1.412(17) .
C18 H18 0.9300 .
C19 C20 1.329(16) .
C19 H19 0.9300 .
C20 C21 1.430(14) .
C20 H20 0.9300 .
C22 O3 1.493(12) .
C22 H22A 0.9700 .
C22 H22B 0.9700 .
C23 O4 1.214(12) .
C23 O3 1.310(12) .
C23 C24 1.491(15) .
C24 C28 1.366(14) .
C24 C25 1.372(14) .
C25 C26 1.391(15) .
C25 H25 0.9300 .
C26 C27 1.347(15) .
C26 H26 0.9300 .
C27 N2 1.354(14) .
C27 H27 0.9300 .
C28 N2 1.344(13) .
C28 H28 0.9300 .
C29 F2 1.318(13) .
C29 F1 1.320(14) .
C29 F3 1.328(14) .
C29 S1 1.842(12) .
Ag1 N2 2.174(9) 1_666
Ag1 N1 2.175(9) .
N2 Ag1 2.174(9) 1_444
O5 S1 1.422(8) .
O6 S1 1.457(8) .
O7 S1 1.435(8) .

loop_
_geom_torsion_atom_site_label_1
_geom_torsion_atom_site_label_2
_geom_torsion_atom_site_label_3
_geom_torsion_atom_site_label_4
_geom_torsion
_geom_torsion_site_symmetry_4
N1 C2 C3 C4 0.1(17) .
C2 C3 C4 C5 -1.1(15) .
C3 C4 C5 C1 1.5(15) .
C3 C4 C5 C6 -179.1(9) .
N1 C1 C5 C4 -0.9(15) .
N1 C1 C5 C6 179.7(9) .
C4 C5 C6 O1 -21.4(16) .
C1 C5 C6 O1 158.0(11) .
C4 C5 C6 O2 160.1(9) .
C1 C5 C6 O2 -20.5(13) .
O2 C7 C8 C21 -102.9(10) .
O2 C7 C8 C9 77.4(11) .
C21 C8 C9 C10 178.1(9) .
C7 C8 C9 C10 -2.1(14) .
C21 C8 C9 C14 -2.1(14) .
C7 C8 C9 C14 177.6(8) .
C8 C9 C10 C11 179.9(10) .
C14 C9 C10 C11 0.1(16) .
C9 C10 C11 C12 0.3(17) .
C10 C11 C12 C13 -0.4(18) .
C11 C12 C13 C14 0.2(18) .
C12 C13 C14 C15 -178.4(11) .
C12 C13 C14 C9 0.2(15) .
C8 C9 C14 C15 -1.4(14) .
C10 C9 C14 C15 178.4(9) .
C8 C9 C14 C13 179.8(9) .
C10 C9 C14 C13 -0.4(13) .
C13 C14 C15 C16 179.0(10) .
C9 C14 C15 C16 0.5(15) .
C13 C14 C15 C22 -2.2(15) .
C9 C14 C15 C22 179.2(9) .
C14 C15 C16 C17 -178.5(10) .
C22 C15 C16 C17 2.7(15) .
C14 C15 C16 C21 3.9(15) .
C22 C15 C16 C21 -174.9(9) .
C15 C16 C17 C18 -175.7(11) .
C21 C16 C17 C18 2.0(17) .
C16 C17 C18 C19 2(2) .
C17 C18 C19 C20 -5(2) .
C18 C19 C20 C21 3.4(18) .
C9 C8 C21 C20 -175.6(10) .
C7 C8 C21 C20 4.7(15) .
C9 C8 C21 C16 6.3(15) .
C7 C8 C21 C16 -173.4(8) .
C19 C20 C21 C8 -177.7(11) .
C19 C20 C21 C16 0.4(16) .
C15 C16 C21 C8 -7.1(14) .
C17 C16 C21 C8 175.1(10) .
C15 C16 C21 C20 174.7(10) .
C17 C16 C21 C20 -3.1(14) .
C14 C15 C22 O3 105.4(10) .
C16 C15 C22 O3 -75.7(11) .
O4 C23 C24 C28 -173.5(10) .
O3 C23 C24 C28 2.9(14) .
O4 C23 C24 C25 5.3(16) .
O3 C23 C24 C25 -178.3(9) .
C28 C24 C25 C26 1.9(15) .
C23 C24 C25 C26 -177.0(9) .
C24 C25 C26 C27 -0.7(16) .
C25 C26 C27 N2 -1.1(19) .
C25 C24 C28 N2 -1.3(16) .
C23 C24 C28 N2 177.5(9) .
C5 C1 N1 C2 -0.1(14) .
C5 C1 N1 Ag1 173.6(7) .
C3 C2 N1 C1 0.5(15) .
C3 C2 N1 Ag1 -173.6(8) .
C24 C28 N2 C27 -0.5(16) .
C24 C28 N2 Ag1 174.1(8) 1_444
C26 C27 N2 C28 1.7(18) .
C26 C27 N2 Ag1 -173.2(9) 1_444
O1 C6 O2 C7 -4.5(16) .
C5 C6 O2 C7 173.9(8) .
C8 C7 O2 C6 122.4(10) .
O4 C23 O3 C22 1.3(15) .
C24 C23 O3 C22 -175.0(8) .
C15 C22 O3 C23 -99.2(10) .
F2 C29 S1 O5 61.4(11) .
F1 C29 S1 O5 -179.1(10) .
F3 C29 S1 O5 -57.3(11) .
F2 C29 S1 O7 -175.8(9) .
F1 C29 S1 O7 -56.2(11) .
F3 C29 S1 O7 65.6(10) .
F2 C29 S1 O6 -59.0(11) .
F1 C29 S1 O6 60.6(11) .
F3 C29 S1 O6 -177.6(9) .
